data_4128769
loop_
_publ_author_name
'Mathis, Cheryl L.'
'Geary, Jackson'
'Ardon, Yotam'
'Reese, Maxwell S.'
'Philliber, Mallory A.'
'VanderLinden, Ryan T.'
'Saouma, Caroline T.'

_publ_section_title
;
 Thermodynamic Analysis of Metal-Ligand Cooperativity of PNP Ru Complexes:
 Implications for CO<sub>2</sub> Hydrogenation to Methanol and Catalyst
 Inhibition.
;
_journal_issue 36
_journal_name_full 'Journal of the American Chemical Society'
_journal_page_first 14317
_journal_page_last 14328
_journal_paper_doi 10.1021/jacs.9b06760
_journal_volume 141
_journal_year 2019
_chemical_formula_moiety 'C27 H50 N2 O3 P2 Ru'
_chemical_formula_sum 'C27 H50 N2 O3 P2 Ru'
_chemical_formula_weight 613.70
_space_group_crystal_system monoclinic
_space_group_IT_number 15
_space_group_name_Hall '-C 2yc'
_space_group_name_H-M_alt 'C 1 2/c 1'
_atom_sites_solution_hydrogens mixed
_audit_creation_method SHELXL-2017/1
_cell_angle_alpha 90
_cell_angle_beta 107.5460(10)
_cell_angle_gamma 90
_cell_formula_units_Z 8
_cell_length_a 35.0246(12)
_cell_length_b 12.2516(4)
_cell_length_c 16.0092(6)
_cell_measurement_reflns_used 9961
_cell_measurement_temperature 103(2)
_cell_measurement_theta_max 32.56
_cell_measurement_theta_min 2.32
_cell_volume 6550.1(4)
_computing_structure_refinement 'SHELXL-2017/1 (Sheldrick, 2017)'
_diffrn_ambient_temperature 103(2)
_diffrn_measured_fraction_theta_full 0.999
_diffrn_measured_fraction_theta_max 0.999
_diffrn_measurement_device_type 'BRUKER APEX II CCD'
_diffrn_measurement_method '\f and \w scans'
_diffrn_radiation_type MoK\a
_diffrn_radiation_wavelength 0.71073
_diffrn_reflns_av_R_equivalents 0.0551
_diffrn_reflns_av_unetI/netI 0.0386
_diffrn_reflns_Laue_measured_fraction_full 0.999
_diffrn_reflns_Laue_measured_fraction_max 0.999
_diffrn_reflns_limit_h_max 52
_diffrn_reflns_limit_h_min -52
_diffrn_reflns_limit_k_max 18
_diffrn_reflns_limit_k_min -18
_diffrn_reflns_limit_l_max 24
_diffrn_reflns_limit_l_min -24
_diffrn_reflns_number 75145
_diffrn_reflns_point_group_measured_fraction_full 0.999
_diffrn_reflns_point_group_measured_fraction_max 0.999
_diffrn_reflns_theta_full 25.242
_diffrn_reflns_theta_max 32.588
_diffrn_reflns_theta_min 2.325
_diffrn_source 'FINE-FOCUS SEALED TUBE'
_exptl_absorpt_coefficient_mu 0.603
_exptl_absorpt_correction_T_max 0.7465
_exptl_absorpt_correction_T_min 0.7110
_exptl_absorpt_correction_type multi-scan
_exptl_absorpt_process_details SADABS-2016/2
_exptl_crystal_colour yellow
_exptl_crystal_density_diffrn 1.245
_exptl_crystal_description pyrimidal
_exptl_crystal_F_000 2592
_exptl_crystal_size_max 0.160
_exptl_crystal_size_mid 0.140
_exptl_crystal_size_min 0.060
_refine_diff_density_max 0.524
_refine_diff_density_min -0.454
_refine_diff_density_rms 0.085
_refine_ls_extinction_method none
_refine_ls_goodness_of_fit_ref 1.029
_refine_ls_hydrogen_treatment mixed
_refine_ls_matrix_type full
_refine_ls_number_parameters 334
_refine_ls_number_reflns 11942
_refine_ls_number_restraints 1
_refine_ls_restrained_S_all 1.029
_refine_ls_R_factor_all 0.0411
_refine_ls_R_factor_gt 0.0284
_refine_ls_shift/su_max 0.002
_refine_ls_shift/su_mean 0.000
_refine_ls_structure_factor_coef Fsqd
_refine_ls_weighting_details 'w=1/[\s^2^(Fo^2^)+(0.0361P)^2^+2.6707P] where P=(Fo^2^+2Fc^2^)/3'
_refine_ls_weighting_scheme calc
_refine_ls_wR_factor_gt 0.0696
_refine_ls_wR_factor_ref 0.0740
_reflns_Friedel_coverage 0.000
_reflns_number_gt 9658
_reflns_number_total 11942
_reflns_threshold_expression 'I > 2\s(I)'
_cod_data_source_file ja9b06760_si_002.cif
_cod_data_source_block 20190130cs_0m_sq
_cod_depositor_comments
;
The following automatic conversions were performed:

data item '_exptl_absorpt_correction_type' value 'MULTI-SCAN' was
changed to 'multi-scan' in accordance with the
/home/data/users/saulius/crontab/automatic-downloads/current/ACS/lib/dictionaries/cif_core.dic
dictionary named 'cif_core.dic' version 2.4.2 last updated on
2011-04-26.

Automatic conversion script
Id: cif_fix_values 6909 2019-04-08 15:41:33Z antanas 
;
_cod_original_sg_symbol_H-M 'C 2/c'
_cod_database_code 4128769
_shelx_shelxl_version_number 2017/1
_shelx_space_group_comment
;
The symmetry employed for this shelxl refinement is uniquely defined
by the following loop, which should always be used as a source of
symmetry information in preference to the above space-group names.
They are only intended as comments.
;
_shelx_estimated_absorpt_t_min 0.910
_shelx_estimated_absorpt_t_max 0.965

loop_
_space_group_symop_operation_xyz
'x, y, z'
'-x, y, -z+1/2'
'x+1/2, y+1/2, z'
'-x+1/2, y+1/2, -z+1/2'
'-x, -y, -z'
'x, -y, z-1/2'
'-x+1/2, -y+1/2, -z'
'x+1/2, -y+1/2, z-1/2'

loop_
_atom_site_label
_atom_site_type_symbol
_atom_site_fract_x
_atom_site_fract_y
_atom_site_fract_z
_atom_site_U_iso_or_equiv
_atom_site_adp_type
_atom_site_occupancy
_atom_site_site_symmetry_order
_atom_site_calc_flag
_atom_site_refinement_flags_posn
_atom_site_refinement_flags_adp
Ru1 Ru 0.35256(2) 0.36672(2) 0.21214(2) 0.01035(3) Uani 1 1 d D .
P1 P 0.34050(2) 0.18022(3) 0.22255(2) 0.01261(7) Uani 1 1 d . .
P2 P 0.36258(2) 0.53402(3) 0.15056(2) 0.01185(7) Uani 1 1 d . .
O1 O 0.41505(3) 0.34114(9) 0.29323(7) 0.0154(2) Uani 1 1 d . .
O2 O 0.41432(3) 0.42178(9) 0.41923(7) 0.0198(2) Uani 1 1 d . .
O3 O 0.31120(3) 0.44877(10) 0.33839(8) 0.0251(3) Uani 1 1 d . .
N1 N 0.37448(3) 0.30654(10) 0.10932(8) 0.0131(2) Uani 1 1 d . .
N2 N 0.47110(4) 0.34222(13) 0.40753(9) 0.0259(3) Uani 1 1 d . .
C1 C 0.38178(5) 0.12989(12) 0.18283(10) 0.0170(3) Uani 1 1 d . .
H1A H 0.407009 0.128900 0.231931 0.020 Uiso 1 1 calc R U
H1AB H 0.375924 0.054293 0.160866 0.020 Uiso 1 1 calc R U
C2 C 0.38680(4) 0.20164(12) 0.11071(10) 0.0150(3) Uani 1 1 d . .
C3 C 0.40266(5) 0.16203(13) 0.04668(11) 0.0189(3) Uani 1 1 d . .
H3 H 0.411314 0.088340 0.048460 0.023 Uiso 1 1 calc R U
C4 C 0.40573(5) 0.23087(13) -0.01965(11) 0.0207(3) Uani 1 1 d . .
H4 H 0.417263 0.205420 -0.062671 0.025 Uiso 1 1 calc R U
C5 C 0.39184(5) 0.33719(13) -0.02273(10) 0.0184(3) Uani 1 1 d . .
H5 H 0.393135 0.385043 -0.068490 0.022 Uiso 1 1 calc R U
C6 C 0.37596(4) 0.37250(11) 0.04248(9) 0.0137(2) Uani 1 1 d . .
C7 C 0.35886(4) 0.48473(12) 0.03953(9) 0.0147(3) Uani 1 1 d . .
H7A H 0.330404 0.483941 0.003408 0.018 Uiso 1 1 calc R U
H7AB H 0.373473 0.535235 0.011749 0.018 Uiso 1 1 calc R U
C8 C 0.41357(4) 0.60085(12) 0.18543(10) 0.0163(3) Uani 1 1 d . .
C9 C 0.44276(4) 0.51431(14) 0.17039(11) 0.0206(3) Uani 1 1 d . .
H9A H 0.470334 0.540392 0.194865 0.031 Uiso 1 1 calc R U
H9B H 0.437092 0.501442 0.107398 0.031 Uiso 1 1 calc R U
H9C H 0.439401 0.446066 0.199329 0.031 Uiso 1 1 calc R U
C10 C 0.41782(5) 0.70350(13) 0.13382(11) 0.0231(3) Uani 1 1 d . .
H10A H 0.408459 0.687615 0.070921 0.035 Uiso 1 1 calc R U
H10B H 0.445997 0.725723 0.150547 0.035 Uiso 1 1 calc R U
H10C H 0.401717 0.762640 0.147087 0.035 Uiso 1 1 calc R U
C11 C 0.42563(5) 0.62802(13) 0.28337(10) 0.0217(3) Uani 1 1 d . .
H11A H 0.409853 0.690251 0.292862 0.032 Uiso 1 1 calc R U
H11B H 0.454167 0.646523 0.303984 0.032 Uiso 1 1 calc R U
H11C H 0.420582 0.564662 0.315889 0.032 Uiso 1 1 calc R U
C12 C 0.32208(5) 0.64095(12) 0.12944(10) 0.0174(3) Uani 1 1 d . .
C13 C 0.31964(5) 0.71355(13) 0.04942(12) 0.0244(3) Uani 1 1 d . .
H13A H 0.297528 0.765535 0.040983 0.037 Uiso 1 1 calc R U
H13B H 0.314981 0.667758 -0.002897 0.037 Uiso 1 1 calc R U
H13C H 0.344843 0.753539 0.059260 0.037 Uiso 1 1 calc R U
C14 C 0.32834(5) 0.71172(13) 0.21146(12) 0.0253(3) Uani 1 1 d . .
H14A H 0.304553 0.756963 0.205096 0.038 Uiso 1 1 calc R U
H14B H 0.351731 0.758830 0.218732 0.038 Uiso 1 1 calc R U
H14C H 0.332729 0.664621 0.262976 0.038 Uiso 1 1 calc R U
C15 C 0.28146(5) 0.58422(14) 0.11149(12) 0.0233(3) Uani 1 1 d . .
H15A H 0.278005 0.531750 0.063570 0.035 Uiso 1 1 calc R U
H15B H 0.260045 0.638824 0.095022 0.035 Uiso 1 1 calc R U
H15C H 0.280329 0.545782 0.164369 0.035 Uiso 1 1 calc R U
C16 C 0.29297(5) 0.12584(12) 0.14193(10) 0.0179(3) Uani 1 1 d . .
C17 C 0.28756(5) 0.00189(13) 0.14481(12) 0.0256(3) Uani 1 1 d . .
H17A H 0.311265 -0.034725 0.137741 0.038 Uiso 1 1 calc R U
H17B H 0.263846 -0.020160 0.097292 0.038 Uiso 1 1 calc R U
H17C H 0.284094 -0.018682 0.201242 0.038 Uiso 1 1 calc R U
C18 C 0.25652(5) 0.18345(14) 0.15695(12) 0.0234(3) Uani 1 1 d . .
H18A H 0.232171 0.161747 0.111017 0.035 Uiso 1 1 calc R U
H18B H 0.259975 0.262691 0.155066 0.035 Uiso 1 1 calc R U
H18C H 0.254204 0.162564 0.214318 0.035 Uiso 1 1 calc R U
C19 C 0.29395(5) 0.15477(13) 0.04915(11) 0.0207(3) Uani 1 1 d . .
H19A H 0.298532 0.233319 0.045647 0.031 Uiso 1 1 calc R U
H19B H 0.268323 0.135072 0.006519 0.031 Uiso 1 1 calc R U
H19C H 0.315632 0.114358 0.036139 0.031 Uiso 1 1 calc R U
C20 C 0.35019(5) 0.10614(12) 0.33038(10) 0.0169(3) Uani 1 1 d . .
C21 C 0.31275(5) 0.11288(13) 0.36140(11) 0.0229(3) Uani 1 1 d . .
H21A H 0.291255 0.068902 0.322658 0.034 Uiso 1 1 calc R U
H21B H 0.304020 0.189045 0.359887 0.034 Uiso 1 1 calc R U
H21C H 0.319131 0.084996 0.421415 0.034 Uiso 1 1 calc R U
C22 C 0.38424(5) 0.16535(13) 0.39851(10) 0.0211(3) Uani 1 1 d . .
H22A H 0.408733 0.161289 0.381100 0.032 Uiso 1 1 calc R U
H22B H 0.388840 0.130586 0.455836 0.032 Uiso 1 1 calc R U
H22C H 0.376892 0.242004 0.402117 0.032 Uiso 1 1 calc R U
C23 C 0.36265(5) -0.01360(13) 0.32775(11) 0.0243(3) Uani 1 1 d . .
H23A H 0.341279 -0.053573 0.284942 0.036 Uiso 1 1 calc R U
H23B H 0.367359 -0.046362 0.385825 0.036 Uiso 1 1 calc R U
H23C H 0.387266 -0.017315 0.310784 0.036 Uiso 1 1 calc R U
C24 C 0.32873(4) 0.41719(12) 0.29216(10) 0.0158(3) Uani 1 1 d . .
C25 C 0.43103(4) 0.37094(12) 0.37282(10) 0.0160(3) Uani 1 1 d . .
C26 C 0.49196(5) 0.35693(16) 0.49923(11) 0.0269(4) Uani 1 1 d . .
H26A H 0.476469 0.405666 0.525221 0.040 Uiso 1 1 calc R U
H26B H 0.518341 0.389068 0.505910 0.040 Uiso 1 1 calc R U
H26C H 0.495273 0.286057 0.528941 0.040 Uiso 1 1 calc R U
C27 C 0.49111(5) 0.27625(15) 0.35901(12) 0.0268(4) Uani 1 1 d . .
H27A H 0.517464 0.307616 0.364163 0.040 Uiso 1 1 calc R U
H27B H 0.475060 0.274370 0.297193 0.040 Uiso 1 1 calc R U
H27C H 0.494421 0.201884 0.382656 0.040 Uiso 1 1 calc R U
H0 H 0.3083(5) 0.3735(15) 0.1407(12) 0.027(5) Uiso 1 1 d D .

loop_
_atom_site_aniso_label
_atom_site_aniso_U_11
_atom_site_aniso_U_22
_atom_site_aniso_U_33
_atom_site_aniso_U_23
_atom_site_aniso_U_13
_atom_site_aniso_U_12
Ru1 0.01253(5) 0.01066(5) 0.00786(5) 0.00008(4) 0.00310(4) 0.00042(4)
P1 0.01635(16) 0.01102(15) 0.01018(16) 0.00097(13) 0.00359(13) 0.00070(13)
P2 0.01484(16) 0.01142(15) 0.00931(16) -0.00011(12) 0.00364(13) -0.00101(12)
O1 0.0146(5) 0.0194(5) 0.0116(5) -0.0005(4) 0.0031(4) 0.0017(4)
O2 0.0198(5) 0.0241(6) 0.0154(5) -0.0029(4) 0.0053(4) 0.0031(4)
O3 0.0263(6) 0.0337(7) 0.0182(6) -0.0012(5) 0.0111(5) 0.0072(5)
N1 0.0143(5) 0.0143(5) 0.0105(5) -0.0024(4) 0.0033(4) -0.0013(4)
N2 0.0169(6) 0.0437(9) 0.0152(6) -0.0052(6) 0.0021(5) 0.0077(6)
C1 0.0221(7) 0.0154(6) 0.0138(6) -0.0001(5) 0.0057(6) 0.0040(5)
C2 0.0169(6) 0.0154(6) 0.0125(6) -0.0024(5) 0.0041(5) -0.0008(5)
C3 0.0229(7) 0.0185(7) 0.0171(7) -0.0049(6) 0.0086(6) 0.0001(6)
C4 0.0251(8) 0.0216(7) 0.0190(7) -0.0069(6) 0.0121(6) -0.0045(6)
C5 0.0235(7) 0.0211(7) 0.0128(7) -0.0046(6) 0.0087(6) -0.0055(6)
C6 0.0161(6) 0.0149(6) 0.0098(6) -0.0027(5) 0.0034(5) -0.0041(5)
C7 0.0184(6) 0.0157(6) 0.0099(6) -0.0002(5) 0.0042(5) -0.0014(5)
C8 0.0184(7) 0.0182(6) 0.0121(6) -0.0016(5) 0.0043(5) -0.0061(5)
C9 0.0155(7) 0.0286(8) 0.0178(7) -0.0012(6) 0.0051(6) -0.0049(6)
C10 0.0285(8) 0.0221(8) 0.0188(8) 0.0002(6) 0.0074(7) -0.0092(6)
C11 0.0265(8) 0.0237(8) 0.0135(7) -0.0030(6) 0.0041(6) -0.0080(6)
C12 0.0218(7) 0.0137(6) 0.0168(7) 0.0030(5) 0.0062(6) 0.0031(5)
C13 0.0304(8) 0.0200(7) 0.0232(8) 0.0090(6) 0.0087(7) 0.0061(6)
C14 0.0361(9) 0.0179(7) 0.0245(8) -0.0009(6) 0.0130(7) 0.0052(7)
C15 0.0188(7) 0.0235(8) 0.0272(9) 0.0057(7) 0.0063(6) 0.0050(6)
C16 0.0203(7) 0.0149(6) 0.0167(7) 0.0019(5) 0.0027(6) -0.0032(5)
C17 0.0332(9) 0.0173(7) 0.0221(8) -0.0002(6) 0.0020(7) -0.0080(6)
C18 0.0182(7) 0.0265(8) 0.0245(8) 0.0043(7) 0.0049(6) -0.0026(6)
C19 0.0241(8) 0.0191(7) 0.0151(7) -0.0001(6) 0.0001(6) -0.0034(6)
C20 0.0241(7) 0.0135(6) 0.0126(6) 0.0024(5) 0.0050(6) 0.0005(5)
C21 0.0296(8) 0.0232(8) 0.0186(8) 0.0028(6) 0.0113(7) -0.0028(6)
C22 0.0293(8) 0.0212(7) 0.0110(7) 0.0023(6) 0.0032(6) -0.0007(6)
C23 0.0378(9) 0.0151(7) 0.0180(8) 0.0044(6) 0.0058(7) 0.0041(6)
C24 0.0180(7) 0.0161(6) 0.0126(6) 0.0012(5) 0.0035(5) 0.0005(5)
C25 0.0152(6) 0.0183(7) 0.0141(6) 0.0017(5) 0.0040(5) 0.0006(5)
C26 0.0217(8) 0.0402(10) 0.0160(7) -0.0013(7) 0.0012(6) 0.0031(7)
C27 0.0198(7) 0.0372(10) 0.0237(8) -0.0024(7) 0.0068(7) 0.0069(7)

loop_
_atom_type_symbol
_atom_type_description
_atom_type_scat_dispersion_real
_atom_type_scat_dispersion_imag
_atom_type_scat_source
C C 0.0033 0.0016 'International Tables Vol C Tables 4.2.6.8 and 6.1.1.4'
H H 0.0000 0.0000 'International Tables Vol C Tables 4.2.6.8 and 6.1.1.4'
N N 0.0061 0.0033 'International Tables Vol C Tables 4.2.6.8 and 6.1.1.4'
O O 0.0106 0.0060 'International Tables Vol C Tables 4.2.6.8 and 6.1.1.4'
P P 0.1023 0.0942 'International Tables Vol C Tables 4.2.6.8 and 6.1.1.4'
Ru Ru -1.2594 0.8363 'International Tables Vol C Tables 4.2.6.8 and 6.1.1.4'

loop_
_geom_angle_atom_site_label_1
_geom_angle_atom_site_label_2
_geom_angle_atom_site_label_3
_geom_angle
C24 Ru1 N1 174.21(6)
C24 Ru1 O1 102.51(5)
N1 Ru1 O1 83.20(4)
C24 Ru1 P1 98.60(5)
N1 Ru1 P1 80.39(3)
O1 Ru1 P1 89.30(3)
C24 Ru1 P2 98.98(5)
N1 Ru1 P2 81.05(3)
O1 Ru1 P2 97.12(3)
P1 Ru1 P2 159.485(14)
C24 Ru1 H0 86.3(7)
N1 Ru1 H0 87.9(7)
O1 Ru1 H0 170.8(7)
P1 Ru1 H0 86.9(6)
P2 Ru1 H0 83.8(7)
C1 P1 C20 102.13(7)
C1 P1 C16 105.41(7)
C20 P1 C16 109.44(7)
C1 P1 Ru1 97.14(5)
C20 P1 Ru1 123.24(5)
C16 P1 Ru1 115.83(5)
C7 P2 C12 102.94(7)
C7 P2 C8 102.27(7)
C12 P2 C8 110.18(7)
C7 P2 Ru1 98.21(5)
C12 P2 Ru1 118.86(5)
C8 P2 Ru1 120.15(5)
C25 O1 Ru1 127.16(9)
C2 N1 C6 119.44(12)
C2 N1 Ru1 119.97(9)
C6 N1 Ru1 120.59(9)
C25 N2 C26 121.10(14)
C25 N2 C27 121.54(14)
C26 N2 C27 116.10(14)
C2 C1 P1 110.69(10)
C2 C1 H1A 109.5
P1 C1 H1A 109.5
C2 C1 H1AB 109.5
P1 C1 H1AB 109.5
H1A C1 H1AB 108.1
N1 C2 C3 120.98(14)
N1 C2 C1 117.21(12)
C3 C2 C1 121.79(13)
C4 C3 C2 119.51(14)
C4 C3 H3 120.2
C2 C3 H3 120.2
C3 C4 C5 119.46(14)
C3 C4 H4 120.3
C5 C4 H4 120.3
C4 C5 C6 118.74(14)
C4 C5 H5 120.6
C6 C5 H5 120.6
N1 C6 C5 121.76(13)
N1 C6 C7 117.61(12)
C5 C6 C7 120.61(13)
C6 C7 P2 111.07(10)
C6 C7 H7A 109.4
P2 C7 H7A 109.4
C6 C7 H7AB 109.4
P2 C7 H7AB 109.4
H7A C7 H7AB 108.0
C11 C8 C10 109.32(13)
C11 C8 C9 108.55(13)
C10 C8 C9 107.63(12)
C11 C8 P2 109.92(10)
C10 C8 P2 115.60(11)
C9 C8 P2 105.55(10)
C8 C9 H9A 109.5
C8 C9 H9B 109.5
H9A C9 H9B 109.5
C8 C9 H9C 109.5
H9A C9 H9C 109.5
H9B C9 H9C 109.5
C8 C10 H10A 109.5
C8 C10 H10B 109.5
H10A C10 H10B 109.5
C8 C10 H10C 109.5
H10A C10 H10C 109.5
H10B C10 H10C 109.5
C8 C11 H11A 109.5
C8 C11 H11B 109.5
H11A C11 H11B 109.5
C8 C11 H11C 109.5
H11A C11 H11C 109.5
H11B C11 H11C 109.5
C15 C12 C14 107.60(13)
C15 C12 C13 106.88(13)
C14 C12 C13 110.08(13)
C15 C12 P2 108.95(10)
C14 C12 P2 109.51(11)
C13 C12 P2 113.61(11)
C12 C13 H13A 109.5
C12 C13 H13B 109.5
H13A C13 H13B 109.5
C12 C13 H13C 109.5
H13A C13 H13C 109.5
H13B C13 H13C 109.5
C12 C14 H14A 109.5
C12 C14 H14B 109.5
H14A C14 H14B 109.5
C12 C14 H14C 109.5
H14A C14 H14C 109.5
H14B C14 H14C 109.5
C12 C15 H15A 109.5
C12 C15 H15B 109.5
H15A C15 H15B 109.5
C12 C15 H15C 109.5
H15A C15 H15C 109.5
H15B C15 H15C 109.5
C17 C16 C19 107.24(13)
C17 C16 C18 109.49(13)
C19 C16 C18 107.84(13)
C17 C16 P1 114.79(11)
C19 C16 P1 107.83(10)
C18 C16 P1 109.41(11)
C16 C17 H17A 109.5
C16 C17 H17B 109.5
H17A C17 H17B 109.5
C16 C17 H17C 109.5
H17A C17 H17C 109.5
H17B C17 H17C 109.5
C16 C18 H18A 109.5
C16 C18 H18B 109.5
H18A C18 H18B 109.5
C16 C18 H18C 109.5
H18A C18 H18C 109.5
H18B C18 H18C 109.5
C16 C19 H19A 109.5
C16 C19 H19B 109.5
H19A C19 H19B 109.5
C16 C19 H19C 109.5
H19A C19 H19C 109.5
H19B C19 H19C 109.5
C22 C20 C23 107.75(13)
C22 C20 C21 107.50(13)
C23 C20 C21 109.72(13)
C22 C20 P1 108.04(10)
C23 C20 P1 114.11(11)
C21 C20 P1 109.49(11)
C20 C21 H21A 109.5
C20 C21 H21B 109.5
H21A C21 H21B 109.5
C20 C21 H21C 109.5
H21A C21 H21C 109.5
H21B C21 H21C 109.5
C20 C22 H22A 109.5
C20 C22 H22B 109.5
H22A C22 H22B 109.5
C20 C22 H22C 109.5
H22A C22 H22C 109.5
H22B C22 H22C 109.5
C20 C23 H23A 109.5
C20 C23 H23B 109.5
H23A C23 H23B 109.5
C20 C23 H23C 109.5
H23A C23 H23C 109.5
H23B C23 H23C 109.5
O3 C24 Ru1 175.39(13)
O2 C25 O1 126.45(14)
O2 C25 N2 119.25(14)
O1 C25 N2 114.30(13)
N2 C26 H26A 109.5
N2 C26 H26B 109.5
H26A C26 H26B 109.5
N2 C26 H26C 109.5
H26A C26 H26C 109.5
H26B C26 H26C 109.5
N2 C27 H27A 109.5
N2 C27 H27B 109.5
H27A C27 H27B 109.5
N2 C27 H27C 109.5
H27A C27 H27C 109.5
H27B C27 H27C 109.5

loop_
_geom_bond_atom_site_label_1
_geom_bond_atom_site_label_2
_geom_bond_distance
Ru1 C24 1.8343(15)
Ru1 N1 2.1457(12)
Ru1 O1 2.2045(10)
Ru1 P1 2.3388(4)
Ru1 P2 2.3462(4)
Ru1 H0 1.628(14)
P1 C1 1.8519(15)
P1 C20 1.8883(15)
P1 C16 1.8935(16)
P2 C7 1.8442(15)
P2 C12 1.8850(15)
P2 C8 1.8896(15)
O1 C25 1.2807(18)
O2 C25 1.2430(18)
O3 C24 1.1614(18)
N1 C2 1.3538(18)
N1 C6 1.3543(18)
N2 C25 1.390(2)
N2 C26 1.440(2)
N2 C27 1.441(2)
C1 C2 1.503(2)
C1 H1A 0.9900
C1 H1AB 0.9900
C2 C3 1.392(2)
C3 C4 1.385(2)
C3 H3 0.9500
C4 C5 1.386(2)
C4 H4 0.9500
C5 C6 1.392(2)
C5 H5 0.9500
C6 C7 1.495(2)
C7 H7A 0.9900
C7 H7AB 0.9900
C8 C11 1.532(2)
C8 C10 1.536(2)
C8 C9 1.541(2)
C9 H9A 0.9800
C9 H9B 0.9800
C9 H9C 0.9800
C10 H10A 0.9800
C10 H10B 0.9800
C10 H10C 0.9800
C11 H11A 0.9800
C11 H11B 0.9800
C11 H11C 0.9800
C12 C15 1.531(2)
C12 C14 1.533(2)
C12 C13 1.541(2)
C13 H13A 0.9800
C13 H13B 0.9800
C13 H13C 0.9800
C14 H14A 0.9800
C14 H14B 0.9800
C14 H14C 0.9800
C15 H15A 0.9800
C15 H15B 0.9800
C15 H15C 0.9800
C16 C17 1.533(2)
C16 C19 1.538(2)
C16 C18 1.540(2)
C17 H17A 0.9800
C17 H17B 0.9800
C17 H17C 0.9800
C18 H18A 0.9800
C18 H18B 0.9800
C18 H18C 0.9800
C19 H19A 0.9800
C19 H19B 0.9800
C19 H19C 0.9800
C20 C22 1.534(2)
C20 C23 1.535(2)
C20 C21 1.538(2)
C21 H21A 0.9800
C21 H21B 0.9800
C21 H21C 0.9800
C22 H22A 0.9800
C22 H22B 0.9800
C22 H22C 0.9800
C23 H23A 0.9800
C23 H23B 0.9800
C23 H23C 0.9800
C26 H26A 0.9800
C26 H26B 0.9800
C26 H26C 0.9800
C27 H27A 0.9800
C27 H27B 0.9800
C27 H27C 0.9800

loop_
_geom_torsion_atom_site_label_1
_geom_torsion_atom_site_label_2
_geom_torsion_atom_site_label_3
_geom_torsion_atom_site_label_4
_geom_torsion
C20 P1 C1 C2 -163.89(10)
C16 P1 C1 C2 81.75(11)
Ru1 P1 C1 C2 -37.59(11)
C6 N1 C2 C3 3.0(2)
Ru1 N1 C2 C3 -177.34(11)
C6 N1 C2 C1 -175.74(13)
Ru1 N1 C2 C1 3.94(17)
P1 C1 C2 N1 25.64(17)
P1 C1 C2 C3 -153.06(13)
N1 C2 C3 C4 -0.3(2)
C1 C2 C3 C4 178.39(14)
C2 C3 C4 C5 -2.0(2)
C3 C4 C5 C6 1.4(2)
C2 N1 C6 C5 -3.5(2)
Ru1 N1 C6 C5 176.81(11)
C2 N1 C6 C7 174.93(13)
Ru1 N1 C6 C7 -4.74(17)
C4 C5 C6 N1 1.3(2)
C4 C5 C6 C7 -177.11(14)
N1 C6 C7 P2 28.84(16)
C5 C6 C7 P2 -152.69(12)
C12 P2 C7 C6 -156.99(10)
C8 P2 C7 C6 88.67(11)
Ru1 P2 C7 C6 -34.74(10)
C7 P2 C8 C11 -169.21(11)
C12 P2 C8 C11 81.88(12)
Ru1 P2 C8 C11 -62.03(12)
C7 P2 C8 C10 66.47(13)
C12 P2 C8 C10 -42.44(13)
Ru1 P2 C8 C10 173.65(9)
C7 P2 C8 C9 -52.34(11)
C12 P2 C8 C9 -161.24(10)
Ru1 P2 C8 C9 54.84(11)
C7 P2 C12 C15 77.85(12)
C8 P2 C12 C15 -173.69(11)
Ru1 P2 C12 C15 -29.25(13)
C7 P2 C12 C14 -164.71(11)
C8 P2 C12 C14 -56.25(12)
Ru1 P2 C12 C14 88.19(11)
C7 P2 C12 C13 -41.17(13)
C8 P2 C12 C13 67.29(13)
Ru1 P2 C12 C13 -148.27(10)
C1 P1 C16 C17 68.93(13)
C20 P1 C16 C17 -40.24(14)
Ru1 P1 C16 C17 175.00(10)
C1 P1 C16 C19 -50.51(12)
C20 P1 C16 C19 -159.69(10)
Ru1 P1 C16 C19 55.55(11)
C1 P1 C16 C18 -167.54(10)
C20 P1 C16 C18 83.28(11)
Ru1 P1 C16 C18 -61.48(11)
C1 P1 C20 C22 78.61(11)
C16 P1 C20 C22 -170.03(10)
Ru1 P1 C20 C22 -28.42(13)
C1 P1 C20 C23 -41.20(13)
C16 P1 C20 C23 70.16(13)
Ru1 P1 C20 C23 -148.22(10)
C1 P1 C20 C21 -164.60(11)
C16 P1 C20 C21 -53.24(12)
Ru1 P1 C20 C21 88.37(11)
Ru1 O1 C25 O2 -1.2(2)
Ru1 O1 C25 N2 179.21(10)
C26 N2 C25 O2 8.6(2)
C27 N2 C25 O2 175.25(15)
C26 N2 C25 O1 -171.80(15)
C27 N2 C25 O1 -5.1(2)
